data_4078048
loop_
_publ_author_name
'Aharonovich, Sinai'
'Botoshansky, Mark'
'Balazs, Yael S.'
'Eisen, Moris S.'

_publ_section_title
;
 Elucidation of Substituent Effects in the Polymerization of Propylene
 Promoted by Titanium Amidinates
;
_journal_issue 8
_journal_name_full Organometallics
_journal_page_first 3435
_journal_paper_doi 10.1021/om300068w
_journal_volume 31
_journal_year 2012
_chemical_formula_moiety 'C28 H50 Cl2 N4 O2 Si4 Ti'
_chemical_formula_sum 'C28 H50 Cl2 N4 O2 Si4 Ti'
_chemical_formula_weight 705.88
_chemical_name_systematic
; 
 ? 
;
_space_group_IT_number 15
_symmetry_cell_setting monoclinic
_symmetry_space_group_name_Hall '-C 2yc'
_symmetry_space_group_name_H-M 'C 1 2/c 1'
_atom_sites_solution_hydrogens geom
_atom_sites_solution_primary direct
_atom_sites_solution_secondary difmap
_audit_creation_method SHELXL-97
_cell_angle_alpha 90.00
_cell_angle_beta 127.2870(12)
_cell_angle_gamma 90.00
_cell_formula_units_Z 4
_cell_length_a 28.0170(6)
_cell_length_b 8.7610(3)
_cell_length_c 19.8360(6)
_cell_measurement_reflns_used 3795
_cell_measurement_temperature 230.0(1)
_cell_measurement_theta_max 27.485
_cell_measurement_theta_min 1.018
_cell_volume 3873.7(2)
_computing_cell_refinement 'HKL Scalepack (Otwinowski & Minor 1997)'
_computing_data_collection 'Nonius (1997), KappaCCD Collect Program'
_computing_data_reduction
;
HKL Denzo and Scalepack (Otwinowski & Minor 1997)
;
_computing_molecular_graphics
;
Molecular Structure Corporation (1999). 
ORTEP. TEXRAY Structure Analysis Package. 
MSC, 3200 Research Forest Drive, The 
Woodlands,TX 77381, USA.
;
_computing_publication_material 'SHELXL-97 (Sheldrick, 1997)'
_computing_structure_refinement 'SHELXL-97 (Sheldrick, 1997)'
_computing_structure_solution
;
S.Mackay, C.J.Gilmore, C.Edwards, M. Tremayne, N. Stuart, K.Shankland 
"maXus": a computer program for the solution and refinement of crystal 
structures from diffraction data University of Glasgow, Scotland, UK, 
Nonius BV, Delft, The Netherlands and MacScience Co. Ltd.,
Yokohama, Japan (1998)
;
_diffrn_ambient_temperature 230.0(1)
_diffrn_measured_fraction_theta_full 0.994
_diffrn_measured_fraction_theta_max 0.994
_diffrn_measurement_device_type KappaCCD
_diffrn_measurement_method CCD
_diffrn_radiation_monochromator graphite
_diffrn_radiation_source 'fine-focus sealed tube'
_diffrn_radiation_type MoK\a
_diffrn_radiation_wavelength 0.71073
_diffrn_reflns_av_R_equivalents 0.0249
_diffrn_reflns_av_sigmaI/netI 0.0550
_diffrn_reflns_limit_h_max 33
_diffrn_reflns_limit_h_min -33
_diffrn_reflns_limit_k_max 9
_diffrn_reflns_limit_k_min -10
_diffrn_reflns_limit_l_max 23
_diffrn_reflns_limit_l_min -23
_diffrn_reflns_number 5952
_diffrn_reflns_theta_full 25.04
_diffrn_reflns_theta_max 25.04
_diffrn_reflns_theta_min 1.83
_exptl_absorpt_coefficient_mu 0.511
_exptl_absorpt_correction_T_max 0.8785
_exptl_absorpt_correction_T_min 0.8617
_exptl_absorpt_correction_type none
_exptl_crystal_colour red
_exptl_crystal_density_diffrn 1.210
_exptl_crystal_density_method 'not measured'
_exptl_crystal_description prism
_exptl_crystal_F_000 1496
_exptl_crystal_size_max 0.30
_exptl_crystal_size_mid 0.28
_exptl_crystal_size_min 0.26
_refine_diff_density_max 0.274
_refine_diff_density_min -0.301
_refine_diff_density_rms 0.073
_refine_ls_extinction_method none
_refine_ls_goodness_of_fit_ref 0.942
_refine_ls_hydrogen_treatment constr
_refine_ls_matrix_type full
_refine_ls_number_parameters 211
_refine_ls_number_reflns 3422
_refine_ls_number_restraints 0
_refine_ls_restrained_S_all 0.942
_refine_ls_R_factor_all 0.0560
_refine_ls_R_factor_gt 0.0360
_refine_ls_shift/su_max 0.001
_refine_ls_shift/su_mean 0.000
_refine_ls_structure_factor_coef Fsqd
_refine_ls_weighting_details 'calc w=1/[\s^2^(Fo^2^)+(0.0589P)^2^+0.0000P] where P=(Fo^2^+2Fc^2^)/3'
_refine_ls_weighting_scheme calc
_refine_ls_wR_factor_gt 0.0969
_refine_ls_wR_factor_ref 0.1016
_reflns_number_gt 2336
_reflns_number_total 3422
_reflns_threshold_expression >2sigma(I)
_cod_data_source_file om300068w_si_002.cif
_cod_data_source_block tipmetox
_cod_original_sg_symbol_H-M C2/c
_cod_database_code 4078048

loop_
_symmetry_equiv_pos_as_xyz
'x, y, z'
'-x, y, -z+1/2'
'x+1/2, y+1/2, z'
'-x+1/2, y+1/2, -z+1/2'
'-x, -y, -z'
'x, -y, z-1/2'
'-x+1/2, -y+1/2, -z'
'x+1/2, -y+1/2, z-1/2'

loop_
_atom_site_label
_atom_site_type_symbol
_atom_site_fract_x
_atom_site_fract_y
_atom_site_fract_z
_atom_site_U_iso_or_equiv
_atom_site_adp_type
_atom_site_occupancy
_atom_site_symmetry_multiplicity
_atom_site_calc_flag
_atom_site_refinement_flags
Ti1 Ti 0.0000 0.46722(6) 0.2500 0.04271(18) Uani 1 2 d S
Cl1 Cl -0.03165(3) 0.64063(8) 0.30110(5) 0.0835(3) Uani 1 1 d .
Si1 Si 0.15221(3) 0.53492(8) 0.41726(5) 0.0566(2) Uani 1 1 d .
Si2 Si -0.04201(3) 0.17337(7) 0.33350(4) 0.0504(2) Uani 1 1 d .
O1 O 0.19053(9) 0.1045(3) 0.71947(13) 0.0968(7) Uani 1 1 d .
N1 N 0.08517(7) 0.4280(2) 0.35974(11) 0.0423(4) Uani 1 1 d .
N2 N 0.00547(8) 0.2959(2) 0.32801(11) 0.0429(4) Uani 1 1 d .
C1 C 0.1358(2) 0.7247(5) 0.4367(4) 0.156(2) Uani 1 1 d .
H1A H 0.1030 0.7697 0.3833 0.22(3) Uiso 1 1 calc R
H1B H 0.1711 0.7887 0.4628 0.150(15) Uiso 1 1 calc R
H1C H 0.1246 0.7164 0.4742 0.18(3) Uiso 1 1 calc R
C2 C 0.17976(16) 0.5461(7) 0.3534(2) 0.1185(16) Uani 1 1 d .
H2A H 0.1884 0.4441 0.3443 0.20(3) Uiso 1 1 calc R
H2B H 0.2160 0.6071 0.3831 0.136(14) Uiso 1 1 calc R
H2C H 0.1494 0.5929 0.2992 0.25(3) Uiso 1 1 calc R
C3 C 0.21383(15) 0.4474(6) 0.5179(2) 0.1276(17) Uani 1 1 d .
H3A H 0.2224 0.3469 0.5071 0.18(2) Uiso 1 1 calc R
H3B H 0.2023 0.4382 0.5550 0.156(19) Uiso 1 1 calc R
H3C H 0.2493 0.5109 0.5448 0.147(15) Uiso 1 1 calc R
C4 C 0.06299(10) 0.3306(2) 0.38675(14) 0.0420(5) Uani 1 1 d .
C5 C 0.09807(10) 0.2706(2) 0.47455(13) 0.0435(5) Uani 1 1 d .
C6 C 0.13697(11) 0.1489(3) 0.50018(16) 0.0585(7) Uani 1 1 d .
H6 H 0.1422 0.1057 0.4616 0.064(7) Uiso 1 1 calc R
C7 C 0.16828(12) 0.0892(3) 0.58067(17) 0.0645(7) Uani 1 1 d .
H7 H 0.1941 0.0053 0.5967 0.076(9) Uiso 1 1 calc R
C8 C 0.16117(12) 0.1545(3) 0.63749(16) 0.0629(7) Uani 1 1 d .
C9 C 0.12237(11) 0.2749(3) 0.61323(16) 0.0645(7) Uani 1 1 d .
H9 H 0.1172 0.3177 0.6519 0.073(8) Uiso 1 1 calc R
C10 C 0.09114(11) 0.3327(3) 0.53238(15) 0.0538(6) Uani 1 1 d .
H10 H 0.0648 0.4152 0.5162 0.061(7) Uiso 1 1 calc R
C11 C 0.23251(19) -0.0170(7) 0.7480(3) 0.1251(17) Uani 1 1 d .
H11A H 0.2497 -0.0416 0.8063 0.134(14) Uiso 1 1 calc R
H11B H 0.2642 0.0141 0.7445 0.117(13) Uiso 1 1 calc R
H11C H 0.2123 -0.1061 0.7126 0.15(2) Uiso 1 1 calc R
C12 C -0.00177(14) 0.0052(3) 0.40135(19) 0.0691(8) Uani 1 1 d .
H12A H 0.0288 0.0384 0.4591 0.081(9) Uiso 1 1 calc R
H12B H 0.0170 -0.0496 0.3805 0.092(10) Uiso 1 1 calc R
H12C H -0.0300 -0.0615 0.4000 0.090(9) Uiso 1 1 calc R
C13 C -0.07652(15) 0.2814(4) 0.3743(2) 0.0811(9) Uani 1 1 d .
H13A H -0.0975 0.3697 0.3386 0.109(12) Uiso 1 1 calc R
H13B H -0.0455 0.3147 0.4318 0.123(14) Uiso 1 1 calc R
H13C H -0.1047 0.2163 0.3739 0.121(13) Uiso 1 1 calc R
C14 C -0.09963(14) 0.1043(4) 0.22486(17) 0.0769(9) Uani 1 1 d .
H14A H -0.1215 0.1906 0.1878 0.135(14) Uiso 1 1 calc R
H14B H -0.1272 0.0373 0.2248 0.086(9) Uiso 1 1 calc R
H14C H -0.0805 0.0487 0.2048 0.097(11) Uiso 1 1 calc R

loop_
_atom_site_aniso_label
_atom_site_aniso_U_11
_atom_site_aniso_U_22
_atom_site_aniso_U_33
_atom_site_aniso_U_23
_atom_site_aniso_U_13
_atom_site_aniso_U_12
Ti1 0.0395(3) 0.0371(3) 0.0466(4) 0.000 0.0235(3) 0.000
Cl1 0.0626(4) 0.0713(4) 0.0955(6) -0.0332(4) 0.0368(4) 0.0086(3)
Si1 0.0406(4) 0.0624(4) 0.0590(5) -0.0026(3) 0.0262(4) -0.0063(3)
Si2 0.0595(4) 0.0504(4) 0.0517(4) -0.0073(3) 0.0391(4) -0.0121(3)
O1 0.0811(15) 0.158(2) 0.0492(12) 0.0323(13) 0.0382(12) 0.0245(15)
N1 0.0410(10) 0.0437(9) 0.0426(11) -0.0008(8) 0.0256(9) -0.0002(8)
N2 0.0443(11) 0.0453(10) 0.0405(11) -0.0046(8) 0.0265(9) -0.0055(9)
C1 0.086(3) 0.091(3) 0.259(6) -0.094(3) 0.088(5) -0.044(3)
C2 0.061(2) 0.207(5) 0.091(3) 0.001(3) 0.048(2) -0.038(3)
C3 0.056(2) 0.179(5) 0.074(3) 0.030(3) 0.0003(19) -0.038(2)
C4 0.0492(13) 0.0372(11) 0.0464(14) -0.0043(10) 0.0324(12) 0.0028(10)
C5 0.0460(13) 0.0481(12) 0.0372(13) -0.0026(10) 0.0256(11) 0.0000(11)
C6 0.0659(17) 0.0681(16) 0.0452(15) 0.0026(12) 0.0356(14) 0.0166(13)
C7 0.0649(17) 0.0709(17) 0.0561(18) 0.0147(14) 0.0358(15) 0.0210(15)
C8 0.0548(15) 0.0899(19) 0.0410(15) 0.0102(14) 0.0275(13) 0.0001(14)
C9 0.0640(17) 0.092(2) 0.0446(16) -0.0074(14) 0.0368(14) 0.0014(16)
C10 0.0567(15) 0.0581(14) 0.0486(16) -0.0059(11) 0.0330(13) 0.0054(12)
C11 0.089(3) 0.201(5) 0.076(3) 0.069(4) 0.045(2) 0.056(3)
C12 0.089(2) 0.0557(15) 0.071(2) -0.0007(14) 0.0529(19) -0.0153(15)
C13 0.087(2) 0.080(2) 0.111(3) -0.016(2) 0.078(2) -0.0114(19)
C14 0.081(2) 0.086(2) 0.0619(19) -0.0115(17) 0.0421(18) -0.0413(18)

loop_
_atom_type_symbol
_atom_type_description
_atom_type_scat_dispersion_real
_atom_type_scat_dispersion_imag
_atom_type_scat_source
Ti Ti 0.2776 0.4457 'International Tables Vol C Tables 4.2.6.8 and 6.1.1.4'
Cl Cl 0.1484 0.1585 'International Tables Vol C Tables 4.2.6.8 and 6.1.1.4'
Si Si 0.0817 0.0704 'International Tables Vol C Tables 4.2.6.8 and 6.1.1.4'
C C 0.0033 0.0016 'International Tables Vol C Tables 4.2.6.8 and 6.1.1.4'
H H 0.0000 0.0000 'International Tables Vol C Tables 4.2.6.8 and 6.1.1.4'
N N 0.0061 0.0033 'International Tables Vol C Tables 4.2.6.8 and 6.1.1.4'
O O 0.0106 0.0060 'International Tables Vol C Tables 4.2.6.8 and 6.1.1.4'

loop_
_geom_angle_atom_site_label_1
_geom_angle_atom_site_label_2
_geom_angle_atom_site_label_3
_geom_angle
_geom_angle_site_symmetry_1
_geom_angle_site_symmetry_3
N1 Ti1 N1 160.83(10) 2 .
N1 Ti1 N2 65.22(7) 2 2
N1 Ti1 N2 100.40(7) . 2
N1 Ti1 N2 100.39(7) 2 .
N1 Ti1 N2 65.22(7) . .
N2 Ti1 N2 88.40(9) 2 .
N1 Ti1 Cl1 98.89(5) 2 2
N1 Ti1 Cl1 93.85(5) . 2
N2 Ti1 Cl1 91.33(5) 2 2
N2 Ti1 Cl1 158.61(5) . 2
N1 Ti1 Cl1 93.85(5) 2 .
N1 Ti1 Cl1 98.89(5) . .
N2 Ti1 Cl1 158.61(5) 2 .
N2 Ti1 Cl1 91.32(5) . .
Cl1 Ti1 Cl1 96.55(5) 2 .
N1 Ti1 C4 32.94(7) 2 2
N1 Ti1 C4 132.68(7) . 2
N2 Ti1 C4 32.60(6) 2 2
N2 Ti1 C4 98.50(7) . 2
Cl1 Ti1 C4 92.65(5) 2 2
Cl1 Ti1 C4 126.77(5) . 2
N1 Ti1 C4 132.68(7) 2 .
N1 Ti1 C4 32.94(7) . .
N2 Ti1 C4 98.50(7) 2 .
N2 Ti1 C4 32.60(6) . .
Cl1 Ti1 C4 126.77(5) 2 .
Cl1 Ti1 C4 92.65(5) . .
C4 Ti1 C4 122.04(9) 2 .
N1 Si1 C1 108.31(14) . .
N1 Si1 C3 114.36(15) . .
C1 Si1 C3 110.0(3) . .
N1 Si1 C2 107.99(15) . .
C1 Si1 C2 111.1(3) . .
C3 Si1 C2 105.1(2) . .
N2 Si2 C14 106.65(11) . .
N2 Si2 C12 112.35(11) . .
C14 Si2 C12 107.79(15) . .
N2 Si2 C13 109.19(12) . .
C14 Si2 C13 111.03(16) . .
C12 Si2 C13 109.80(15) . .
C8 O1 C11 117.8(3) . .
C4 N1 Si1 130.39(16) . .
C4 N1 Ti1 90.44(13) . .
Si1 N1 Ti1 133.78(10) . .
C4 N2 Si2 130.04(16) . .
C4 N2 Ti1 89.49(13) . .
Si2 N2 Ti1 139.64(10) . .
Si1 C1 H1A 109.5 . .
Si1 C1 H1B 109.5 . .
H1A C1 H1B 109.5 . .
Si1 C1 H1C 109.5 . .
H1A C1 H1C 109.5 . .
H1B C1 H1C 109.5 . .
Si1 C2 H2A 109.5 . .
Si1 C2 H2B 109.5 . .
H2A C2 H2B 109.5 . .
Si1 C2 H2C 109.5 . .
H2A C2 H2C 109.5 . .
H2B C2 H2C 109.5 . .
Si1 C3 H3A 109.5 . .
Si1 C3 H3B 109.5 . .
H3A C3 H3B 109.5 . .
Si1 C3 H3C 109.5 . .
H3A C3 H3C 109.5 . .
H3B C3 H3C 109.5 . .
N2 C4 N1 113.77(19) . .
N2 C4 C5 122.45(19) . .
N1 C4 C5 123.74(19) . .
C6 C5 C10 118.2(2) . .
C6 C5 C4 121.2(2) . .
C10 C5 C4 120.5(2) . .
C7 C6 C5 121.7(2) . .
C7 C6 H6 119.1 . .
C5 C6 H6 119.1 . .
C6 C7 C8 118.9(3) . .
C6 C7 H7 120.6 . .
C8 C7 H7 120.6 . .
C9 C8 O1 116.0(3) . .
C9 C8 C7 120.4(2) . .
O1 C8 C7 123.6(3) . .
C8 C9 C10 120.0(2) . .
C8 C9 H9 120.0 . .
C10 C9 H9 120.0 . .
C9 C10 C5 120.8(2) . .
C9 C10 H10 119.6 . .
C5 C10 H10 119.6 . .
O1 C11 H11A 109.5 . .
O1 C11 H11B 109.5 . .
H11A C11 H11B 109.5 . .
O1 C11 H11C 109.5 . .
H11A C11 H11C 109.5 . .
H11B C11 H11C 109.5 . .
Si2 C12 H12A 109.5 . .
Si2 C12 H12B 109.5 . .
H12A C12 H12B 109.5 . .
Si2 C12 H12C 109.5 . .
H12A C12 H12C 109.5 . .
H12B C12 H12C 109.5 . .
Si2 C13 H13A 109.5 . .
Si2 C13 H13B 109.5 . .
H13A C13 H13B 109.5 . .
Si2 C13 H13C 109.5 . .
H13A C13 H13C 109.5 . .
H13B C13 H13C 109.5 . .
Si2 C14 H14A 109.5 . .
Si2 C14 H14B 109.5 . .
H14A C14 H14B 109.5 . .
Si2 C14 H14C 109.5 . .
H14A C14 H14C 109.5 . .
H14B C14 H14C 109.5 . .

loop_
_geom_bond_atom_site_label_1
_geom_bond_atom_site_label_2
_geom_bond_distance
_geom_bond_site_symmetry_2
Ti1 N1 2.0633(17) 2
Ti1 N1 2.0633(17) .
Ti1 N2 2.0936(18) 2
Ti1 N2 2.0936(18) .
Ti1 Cl1 2.2826(7) 2
Ti1 Cl1 2.2827(7) .
Si1 N1 1.7636(18) .
Si1 C1 1.827(4) .
Si1 C3 1.838(3) .
Si1 C2 1.842(3) .
Si2 N2 1.7633(18) .
Si2 C14 1.844(3) .
Si2 C12 1.848(3) .
Si2 C13 1.853(3) .
O1 C8 1.376(3) .
O1 C11 1.424(4) .
N1 C4 1.344(3) .
N2 C4 1.331(3) .
C1 H1A 0.9700 .
C1 H1B 0.9700 .
C1 H1C 0.9700 .
C2 H2A 0.9700 .
C2 H2B 0.9700 .
C2 H2C 0.9700 .
C3 H3A 0.9700 .
C3 H3B 0.9700 .
C3 H3C 0.9700 .
C4 C5 1.484(3) .
C5 C6 1.383(3) .
C5 C10 1.385(3) .
C6 C7 1.377(3) .
C6 H6 0.9400 .
C7 C8 1.382(4) .
C7 H7 0.9400 .
C8 C9 1.375(4) .
C9 C10 1.376(3) .
C9 H9 0.9400 .
C10 H10 0.9400 .
C11 H11A 0.9700 .
C11 H11B 0.9700 .
C11 H11C 0.9700 .
C12 H12A 0.9700 .
C12 H12B 0.9700 .
C12 H12C 0.9700 .
C13 H13A 0.9700 .
C13 H13B 0.9700 .
C13 H13C 0.9700 .
C14 H14A 0.9700 .
C14 H14B 0.9700 .
C14 H14C 0.9700 .

loop_
_geom_torsion_atom_site_label_1
_geom_torsion_atom_site_label_2
_geom_torsion_atom_site_label_3
_geom_torsion_atom_site_label_4
_geom_torsion
_geom_torsion_site_symmetry_1
C1 Si1 N1 C4 -94.3(3) .
C3 Si1 N1 C4 28.7(3) .
C2 Si1 N1 C4 145.3(3) .
C1 Si1 N1 Ti1 51.7(3) .
C3 Si1 N1 Ti1 174.7(2) .
C2 Si1 N1 Ti1 -68.7(2) .
N1 Ti1 N1 Si1 155.20(14) 2
N2 Ti1 N1 Si1 115.57(14) 2
N2 Ti1 N1 Si1 -161.08(16) .
Cl1 Ti1 N1 Si1 23.51(14) 2
Cl1 Ti1 N1 Si1 -73.74(14) .
C4 Ti1 N1 Si1 120.70(13) 2
C4 Ti1 N1 Si1 -154.8(2) .
C14 Si2 N2 C4 -152.7(2) .
C12 Si2 N2 C4 -34.8(2) .
C13 Si2 N2 C4 87.2(2) .
C14 Si2 N2 Ti1 41.1(2) .
C12 Si2 N2 Ti1 159.03(16) .
C13 Si2 N2 Ti1 -78.90(19) .
N1 Ti1 N2 Si2 -17.59(16) 2
N1 Ti1 N2 Si2 175.75(17) .
N2 Ti1 N2 Si2 -82.03(14) 2
Cl1 Ti1 N2 Si2 -171.59(9) 2
Cl1 Ti1 N2 Si2 76.57(14) .
C4 Ti1 N2 Si2 -50.94(16) 2
C4 Ti1 N2 Si2 169.4(2) .
Si2 N2 C4 N1 179.27(14) .
N2 C4 C5 C6 100.7(3) .
N1 C4 C5 C6 -81.6(3) .
N2 C4 C5 C10 -77.2(3) .
N1 C4 C5 C10 100.4(3) .
C10 C5 C6 C7 0.1(4) .
C4 C5 C6 C7 -177.9(2) .
C5 C6 C7 C8 -1.0(4) .
C11 O1 C8 C9 -178.1(4) .
C11 O1 C8 C7 2.9(5) .
C6 C7 C8 C9 1.5(4) .
C6 C7 C8 O1 -179.6(3) .
O1 C8 C9 C10 179.9(2) .
C7 C8 C9 C10 -1.1(4) .
C8 C9 C10 C5 0.2(4) .
C6 C5 C10 C9 0.3(4) .
C4 C5 C10 C9 178.3(2) .
